data_7059407
loop_
_publ_author_name
'Maity, Souvik'
'Bhunia, Pradip'
'Ichihashi, Kana'
'Ishida, Takayuki'
'Ghosh, Ashutosh'

_publ_section_title
;
 SMM behaviour of heterometallic dinuclear CuIILnIII (Ln = Tb and Dy)
 complexes derived from N2O3 donor unsymmetrical ligands
;
_journal_issue 16
_journal_name_full 'New Journal of Chemistry'
_journal_page_first 6197
_journal_page_last 6205
_journal_paper_doi 10.1039/D0NJ00193G
_journal_volume 44
_journal_year 2020
_chemical_formula_sum 'C21 H25 Cu Dy N6 O13'
_chemical_formula_weight 795.51
_space_group_crystal_system triclinic
_space_group_IT_number 2
_space_group_name_Hall '-P 1'
_space_group_name_H-M_alt 'P -1'
_atom_sites_solution_hydrogens mixed
_audit_creation_method SHELXL-2014/7
_audit_update_record
;
2020-03-06 deposited with the CCDC.	2020-03-17 downloaded from the CCDC.
;
_cell_angle_alpha 68.904(2)
_cell_angle_beta 77.490(2)
_cell_angle_gamma 80.068(2)
_cell_formula_units_Z 2
_cell_length_a 9.7227(9)
_cell_length_b 11.5973(10)
_cell_length_c 13.6835(12)
_cell_measurement_reflns_used 26140
_cell_measurement_temperature 273(2)
_cell_measurement_theta_max 27.174
_cell_measurement_theta_min 1.892
_cell_volume 1397.7(2)
_computing_cell_refinement 'Bruker SAINT'
_computing_data_collection 'Bruker APEX2'
_computing_data_reduction 'Bruker SAINT'
_computing_molecular_graphics 'Olex2 (Dolomanov et al., 2009)'
_computing_publication_material 'Olex2 (Dolomanov et al., 2009)'
_computing_structure_refinement 'SHELXL-2018/3 (Sheldrick, 2018)'
_computing_structure_solution 'SHELXT 2014/5 (Sheldrick, 2014)'
_diffrn_ambient_temperature 273(2)
_diffrn_measured_fraction_theta_full 1.000
_diffrn_measured_fraction_theta_max 0.998
_diffrn_measurement_device_type 'Bruker APEX-II CCD'
_diffrn_measurement_method '\f and \w scans'
_diffrn_radiation_type MoK\a
_diffrn_radiation_wavelength 0.71073
_diffrn_reflns_av_R_equivalents 0.0418
_diffrn_reflns_av_unetI/netI 0.0348
_diffrn_reflns_Laue_measured_fraction_full 1.000
_diffrn_reflns_Laue_measured_fraction_max 0.998
_diffrn_reflns_limit_h_max 12
_diffrn_reflns_limit_h_min -12
_diffrn_reflns_limit_k_max 14
_diffrn_reflns_limit_k_min -14
_diffrn_reflns_limit_l_max 17
_diffrn_reflns_limit_l_min -17
_diffrn_reflns_number 26140
_diffrn_reflns_point_group_measured_fraction_full 1.000
_diffrn_reflns_point_group_measured_fraction_max 0.998
_diffrn_reflns_theta_full 25.242
_diffrn_reflns_theta_max 27.174
_diffrn_reflns_theta_min 1.892
_exptl_absorpt_coefficient_mu 3.488
_exptl_absorpt_correction_T_max 0.327
_exptl_absorpt_correction_T_min 0.270
_exptl_absorpt_correction_type empirical
_exptl_absorpt_process_details SADABS
_exptl_crystal_colour GREEN
_exptl_crystal_density_diffrn 1.890
_exptl_crystal_description BLOCK
_exptl_crystal_F_000 784
_exptl_crystal_size_max 0.40
_exptl_crystal_size_mid 0.36
_exptl_crystal_size_min 0.32
_refine_diff_density_max 0.874
_refine_diff_density_min -0.988
_refine_diff_density_rms 0.234
_refine_ls_extinction_method none
_refine_ls_goodness_of_fit_ref 1.168
_refine_ls_hydrogen_treatment constr
_refine_ls_matrix_type full
_refine_ls_number_parameters 402
_refine_ls_number_reflns 6213
_refine_ls_number_restraints 3
_refine_ls_restrained_S_all 1.168
_refine_ls_R_factor_all 0.0487
_refine_ls_R_factor_gt 0.0332
_refine_ls_shift/su_max 0.001
_refine_ls_shift/su_mean 0.000
_refine_ls_structure_factor_coef Fsqd
_refine_ls_weighting_details 'w=1/[\s^2^(Fo^2^)+(0.0444P)^2^+1.3221P] where P=(Fo^2^+2Fc^2^)/3'
_refine_ls_weighting_scheme calc
_refine_ls_wR_factor_gt 0.0827
_refine_ls_wR_factor_ref 0.1022
_reflns_Friedel_coverage 0.000
_reflns_number_gt 5159
_reflns_number_total 6213
_reflns_threshold_expression 'I > 2\s(I)'
_cod_data_source_file d0nj00193g2.cif
_cod_data_source_block 4
_cod_depositor_comments
;
The following automatic conversions were performed:

data item '_exptl_absorpt_correction_type' value 'EMPIRICAL' was
changed to 'empirical' in accordance with the
/home/data/users/saulius/crontab/automatic-downloads/rss-feeds/RSC/lib/dictionaries/cif_core.dic
dictionary named 'cif_core.dic' version 2.4.2 last updated on
2011-04-26.

Automatic conversion script
Id: cif_fix_values 7556 2019-12-06 15:28:31Z antanas 

 Adding full bibliography for 7059405--7059408.cif.

 Adding full bibliography for 7059405--7059408.cif.
;
_cod_database_code 7059407
_shelx_shelxl_version_number 2014/7
_shelx_space_group_comment
;
The symmetry employed for this shelxl refinement is uniquely defined
by the following loop, which should always be used as a source of
symmetry information in preference to the above space-group names.
They are only intended as comments.
;

loop_
_space_group_symop_operation_xyz
'x, y, z'
'-x, -y, -z'

loop_
_atom_site_label
_atom_site_type_symbol
_atom_site_fract_x
_atom_site_fract_y
_atom_site_fract_z
_atom_site_U_iso_or_equiv
_atom_site_adp_type
_atom_site_occupancy
_atom_site_site_symmetry_order
_atom_site_calc_flag
_atom_site_refinement_flags_posn
_atom_site_refinement_flags_adp
_atom_site_refinement_flags_occupancy
_atom_site_disorder_assembly
_atom_site_disorder_group
C1 C 0.6594(5) 0.8607(4) 0.6609(4) 0.0451(10) Uani 1 1 d . . . A 23
C2 C 0.7990(6) 0.8874(5) 0.6425(4) 0.0568(13) Uani 1 1 d . . . A 23
H2 H 0.8701 0.8227 0.6608 0.068 Uiso 1 1 calc R U . A 23
C3 C 0.8334(7) 1.0071(6) 0.5980(5) 0.0701(16) Uani 1 1 d . . . A 23
H3 H 0.9272 1.0226 0.5873 0.084 Uiso 1 1 calc R U . A 23
C4 C 0.7304(8) 1.1050(6) 0.5687(6) 0.0783(18) Uani 1 1 d . . . A 23
H4 H 0.7552 1.1858 0.5365 0.094 Uiso 1 1 calc R U . A 23
C5 C 0.5913(7) 1.0826(5) 0.5875(5) 0.0672(15) Uani 1 1 d . . . A 23
H5 H 0.5219 1.1486 0.5683 0.081 Uiso 1 1 calc R U . A 23
C6 C 0.5532(5) 0.9610(4) 0.6353(4) 0.0488(11) Uani 1 1 d . . . A 23
C7 C 0.4043(6) 0.9473(5) 0.6542(4) 0.0571(13) Uani 1 1 d . . . A 23
H7 H 0.3464 1.0166 0.6204 0.068 Uiso 1 1 calc R U . A 23
C8 C 0.1895(6) 0.8581(8) 0.7187(6) 0.100(3) Uani 1 1 d . . . B 23
H8A H 0.1522 0.9446 0.7045 0.120 Uiso 1 1 calc R U . B 23
H8B H 0.1734 0.8341 0.6615 0.120 Uiso 1 1 calc R U . B 23
C9 C 0.1090(7) 0.7884(9) 0.8125(8) 0.131(4) Uani 1 1 d . . . B 23
H9A H 0.0694 0.7287 0.7947 0.157 Uiso 1 1 calc R U . B 23
H9B H 0.0299 0.8449 0.8304 0.157 Uiso 1 1 calc R U . B 23
C10 C 0.1636(8) 0.7215(8) 0.9073(5) 0.105(3) Uani 1 1 d . . . B 23
H10A H 0.0893 0.6773 0.9600 0.126 Uiso 1 1 calc R U . B 23
H10B H 0.1898 0.7803 0.9340 0.126 Uiso 1 1 calc R U . B 23
C11 C 0.2856(5) 0.5202(5) 0.9606(4) 0.0527(12) Uani 1 1 d . . . C 23
H11 H 0.2063 0.5045 1.0137 0.063 Uiso 1 1 calc R U . C 23
C12 C 0.3911(5) 0.4165(4) 0.9616(4) 0.0469(11) Uani 1 1 d . . . C 23
C13 C 0.3639(7) 0.3007(5) 1.0396(4) 0.0640(15) Uani 1 1 d . . . C 23
H13 H 0.2825 0.2948 1.0908 0.077 Uiso 1 1 calc R U . C 23
C14 C 0.4550(8) 0.1976(6) 1.0410(5) 0.0775(18) Uani 1 1 d . . . C 23
H14 H 0.4365 0.1222 1.0940 0.093 Uiso 1 1 calc R U . C 23
C15 C 0.5762(7) 0.2035(5) 0.9637(5) 0.0724(17) Uani 1 1 d . . . C 23
H15 H 0.6366 0.1319 0.9638 0.087 Uiso 1 1 calc R U . C 23
C16 C 0.6059(6) 0.3167(5) 0.8867(4) 0.0528(12) Uani 1 1 d . . . C 23
C17 C 0.5170(5) 0.4251(4) 0.8863(4) 0.0443(10) Uani 1 1 d . . . C 23
C18 C 0.7894(15) 0.2230(11) 0.7777(9) 0.068(4) Uani 0.724(19) 1 d D . P C 1
H18A H 0.8296 0.2467 0.7028 0.082 Uiso 0.724(19) 1 calc R U P C 1
H18B H 0.7203 0.1652 0.7924 0.082 Uiso 0.724(19) 1 calc R U P C 1
C19 C 0.9050(12) 0.1622(10) 0.8441(8) 0.088(4) Uani 0.724(19) 1 d D . P C 1
H19A H 0.9688 0.2219 0.8334 0.133 Uiso 0.724(19) 1 calc R U P C 1
H19B H 0.9561 0.0939 0.8233 0.133 Uiso 0.724(19) 1 calc R U P C 1
H19C H 0.8633 0.1323 0.9179 0.133 Uiso 0.724(19) 1 calc R U P C 1
C20 C 0.3166(10) 0.2406(9) 0.7759(8) 0.110(3) Uani 1 1 d . . . . .
H20A H 0.2632 0.2686 0.7188 0.165 Uiso 1 1 calc R U . . .
H20B H 0.4158 0.2313 0.7479 0.165 Uiso 1 1 calc R U . . .
H20C H 0.2991 0.3004 0.8119 0.165 Uiso 1 1 calc R U . . .
C21 C 0.2775(13) 0.1314(9) 0.8442(10) 0.142(5) Uani 1 1 d . . . . .
Cu1 Cu 0.44616(6) 0.69280(5) 0.78290(4) 0.04378(14) Uani 1 1 d . . . . .
Dy1 Dy 0.72889(2) 0.55738(2) 0.66346(2) 0.04535(9) Uani 1 1 d . . . . .
N1 N 0.3430(4) 0.8505(4) 0.7126(3) 0.0524(10) Uani 1 1 d . . . . .
N2 N 0.2880(4) 0.6314(4) 0.8954(3) 0.0543(11) Uani 1 1 d . . . . .
N3 N 0.9719(5) 0.4926(5) 0.7699(4) 0.0623(12) Uani 1 1 d . . . . .
N4 N 0.8495(5) 0.7413(4) 0.4686(3) 0.0538(10) Uani 1 1 d . . . . .
N5 N 0.4468(5) 0.5357(5) 0.6176(3) 0.0596(12) Uani 1 1 d . . . . .
N6 N 0.2394(18) 0.0445(13) 0.9026(14) 0.300(11) Uani 1 1 d . . . . .
O1 O 0.6296(3) 0.7428(3) 0.7018(2) 0.0443(7) Uani 1 1 d . . . . .
O2 O 0.5544(3) 0.5317(3) 0.8135(2) 0.0445(7) Uani 1 1 d . . . . .
O3 O 0.7205(4) 0.3344(3) 0.8050(3) 0.0642(10) Uani 1 1 d D . . . .
O4 O 0.9719(4) 0.4518(4) 0.6964(3) 0.0628(10) Uani 1 1 d . . . . .
O5 O 1.0642(5) 0.4623(5) 0.8241(4) 0.0997(17) Uani 1 1 d . . . . .
O6 O 0.8663(4) 0.5700(4) 0.7859(3) 0.0607(9) Uani 1 1 d . . . . .
O7 O 0.9232(4) 0.6756(4) 0.5400(3) 0.0585(9) Uani 1 1 d . . . . .
O8 O 0.9013(5) 0.8172(4) 0.3877(3) 0.0799(13) Uani 1 1 d . . . . .
O9 O 0.7228(4) 0.7213(4) 0.4885(3) 0.0608(10) Uani 1 1 d . . . . .
O10 O 0.4694(6) 0.6379(5) 0.6104(4) 0.0914(15) Uani 1 1 d . . . . .
O11 O 0.3341(6) 0.5087(6) 0.6112(4) 0.113(2) Uani 1 1 d . . . . .
O12 O 0.5489(5) 0.4514(5) 0.6356(4) 0.0830(13) Uani 1 1 d . . . . .
O13 O 0.8220(4) 0.4462(4) 0.5425(3) 0.0673(10) Uani 1 1 d . . . . .
H13A H 0.9013 0.4745 0.5008 0.101 Uiso 1 1 d R U . . .
H13B H 0.7645 0.4602 0.4963 0.101 Uiso 1 1 d R U . . .
C18A C 0.833(3) 0.225(2) 0.814(3) 0.068(10) Uani 0.276(19) 1 d D . P C 2
H18C H 0.9214 0.2510 0.7677 0.082 Uiso 0.276(19) 1 calc R U P C 2
H18D H 0.8500 0.1852 0.8862 0.082 Uiso 0.276(19) 1 calc R U P C 2
C19A C 0.769(4) 0.142(3) 0.778(2) 0.116(14) Uani 0.276(19) 1 d D . P C 2
H19D H 0.6795 0.1211 0.8225 0.174 Uiso 0.276(19) 1 calc R U P C 2
H19E H 0.8314 0.0669 0.7823 0.174 Uiso 0.276(19) 1 calc R U P C 2
H19F H 0.7545 0.1834 0.7056 0.174 Uiso 0.276(19) 1 calc R U P C 2

loop_
_atom_site_aniso_label
_atom_site_aniso_U_11
_atom_site_aniso_U_22
_atom_site_aniso_U_33
_atom_site_aniso_U_23
_atom_site_aniso_U_13
_atom_site_aniso_U_12
C1 0.046(2) 0.040(2) 0.043(2) -0.0106(19) -0.0014(19) -0.003(2)
C2 0.046(3) 0.057(3) 0.064(3) -0.019(3) -0.007(2) -0.003(2)
C3 0.060(3) 0.066(4) 0.079(4) -0.015(3) -0.006(3) -0.020(3)
C4 0.089(5) 0.046(3) 0.089(5) -0.009(3) -0.008(4) -0.019(3)
C5 0.066(4) 0.046(3) 0.075(4) -0.011(3) -0.007(3) 0.006(3)
C6 0.053(3) 0.039(2) 0.048(2) -0.0099(19) -0.009(2) 0.003(2)
C7 0.052(3) 0.050(3) 0.055(3) -0.007(2) -0.013(2) 0.013(2)
C8 0.040(3) 0.142(7) 0.081(5) 0.004(5) -0.016(3) 0.002(4)
C9 0.042(3) 0.138(8) 0.139(8) 0.033(6) -0.012(4) 0.010(4)
C10 0.082(5) 0.113(6) 0.064(4) -0.005(4) 0.017(3) 0.042(4)
C11 0.047(3) 0.061(3) 0.042(2) -0.015(2) 0.006(2) -0.006(2)
C12 0.051(3) 0.047(3) 0.039(2) -0.0116(19) -0.002(2) -0.008(2)
C13 0.071(4) 0.059(3) 0.049(3) -0.009(2) 0.009(3) -0.017(3)
C14 0.093(5) 0.053(3) 0.064(4) -0.001(3) 0.007(3) -0.015(3)
C15 0.084(4) 0.044(3) 0.068(4) -0.006(3) 0.002(3) 0.002(3)
C16 0.057(3) 0.044(3) 0.050(3) -0.012(2) -0.003(2) -0.002(2)
C17 0.045(2) 0.044(3) 0.039(2) -0.0097(18) -0.0043(19) -0.004(2)
C18 0.082(9) 0.054(8) 0.056(6) -0.018(5) 0.002(5) 0.011(6)
C19 0.089(7) 0.057(6) 0.086(6) -0.009(5) 0.000(5) 0.028(6)
C20 0.108(7) 0.108(7) 0.128(7) -0.051(6) -0.032(6) -0.009(5)
C21 0.159(10) 0.077(6) 0.172(11) 0.011(6) -0.089(9) -0.006(6)
Cu1 0.0359(3) 0.0424(3) 0.0447(3) -0.0104(2) -0.0018(2) 0.0022(2)
Dy1 0.03945(13) 0.04378(14) 0.04388(13) -0.01180(9) 0.00119(9) 0.00228(9)
N1 0.037(2) 0.057(3) 0.055(2) -0.013(2) -0.0101(18) 0.0079(18)
N2 0.044(2) 0.058(3) 0.049(2) -0.014(2) 0.0025(18) 0.0054(19)
N3 0.052(3) 0.064(3) 0.055(3) -0.006(2) -0.012(2) 0.005(2)
N4 0.053(2) 0.050(2) 0.044(2) -0.0088(18) 0.0011(19) 0.005(2)
N5 0.054(3) 0.087(4) 0.043(2) -0.024(2) -0.0049(19) -0.018(3)
N6 0.31(2) 0.161(11) 0.34(2) 0.115(13) -0.181(17) -0.072(12)
O1 0.0369(16) 0.0401(17) 0.0476(17) -0.0094(13) -0.0033(13) 0.0010(13)
O2 0.0427(17) 0.0366(16) 0.0438(16) -0.0084(13) 0.0019(13) 0.0004(13)
O3 0.060(2) 0.046(2) 0.066(2) -0.0128(17) 0.0112(18) 0.0065(17)
O4 0.051(2) 0.061(2) 0.062(2) -0.0146(19) -0.0050(18) 0.0106(18)
O5 0.075(3) 0.122(4) 0.103(4) -0.034(3) -0.049(3) 0.025(3)
O6 0.051(2) 0.070(2) 0.054(2) -0.0191(18) -0.0097(16) 0.0097(18)
O7 0.0439(19) 0.063(2) 0.056(2) -0.0107(17) -0.0042(16) 0.0016(17)
O8 0.085(3) 0.061(3) 0.062(2) 0.004(2) 0.009(2) -0.007(2)
O9 0.044(2) 0.068(2) 0.056(2) -0.0114(18) -0.0055(16) 0.0070(17)
O10 0.120(4) 0.080(3) 0.069(3) -0.007(2) -0.031(3) -0.018(3)
O11 0.079(3) 0.164(6) 0.095(4) -0.014(4) -0.028(3) -0.055(4)
O12 0.065(3) 0.104(4) 0.085(3) -0.047(3) 0.000(2) -0.006(3)
O13 0.054(2) 0.081(3) 0.068(2) -0.038(2) -0.0034(19) 0.010(2)
C18A 0.060(17) 0.026(13) 0.11(3) -0.023(15) -0.007(16) 0.015(12)
C19A 0.17(3) 0.07(2) 0.11(2) -0.052(18) 0.02(2) -0.04(2)

loop_
_atom_type_symbol
_atom_type_description
_atom_type_scat_dispersion_real
_atom_type_scat_dispersion_imag
_atom_type_scat_source
C C 0.0033 0.0016 'International Tables Vol C Tables 4.2.6.8 and 6.1.1.4'
H H 0.0000 0.0000 'International Tables Vol C Tables 4.2.6.8 and 6.1.1.4'
Cu Cu 0.3201 1.2651 'International Tables Vol C Tables 4.2.6.8 and 6.1.1.4'
Dy Dy -0.1892 4.4098 'International Tables Vol C Tables 4.2.6.8 and 6.1.1.4'
N N 0.0061 0.0033 'International Tables Vol C Tables 4.2.6.8 and 6.1.1.4'
O O 0.0106 0.0060 'International Tables Vol C Tables 4.2.6.8 and 6.1.1.4'

loop_
_geom_angle_atom_site_label_1
_geom_angle_atom_site_label_2
_geom_angle_atom_site_label_3
_geom_angle
_geom_angle_site_symmetry_1
_geom_angle_site_symmetry_3
_geom_angle_publ_flag
O1 C1 C2 119.9(4) . . ?
O1 C1 C6 122.0(4) . . ?
C2 C1 C6 118.1(5) . . ?
C3 C2 C1 121.3(5) . . ?
C3 C2 H2 119.4 . . ?
C1 C2 H2 119.4 . . ?
C2 C3 C4 120.7(6) . . ?
C2 C3 H3 119.6 . . ?
C4 C3 H3 119.6 . . ?
C5 C4 C3 119.7(6) . . ?
C5 C4 H4 120.1 . . ?
C3 C4 H4 120.1 . . ?
C4 C5 C6 120.5(5) . . ?
C4 C5 H5 119.8 . . ?
C6 C5 H5 119.8 . . ?
C5 C6 C1 119.6(5) . . ?
C5 C6 C7 116.3(5) . . ?
C1 C6 C7 124.1(5) . . ?
N1 C7 C6 127.1(4) . . ?
N1 C7 H7 116.5 . . ?
C6 C7 H7 116.5 . . ?
C9 C8 N1 118.9(6) . . ?
C9 C8 H8A 107.6 . . ?
N1 C8 H8A 107.6 . . ?
C9 C8 H8B 107.6 . . ?
N1 C8 H8B 107.6 . . ?
H8A C8 H8B 107.0 . . ?
C8 C9 C10 123.8(7) . . ?
C8 C9 H9A 106.4 . . ?
C10 C9 H9A 106.4 . . ?
C8 C9 H9B 106.4 . . ?
C10 C9 H9B 106.4 . . ?
H9A C9 H9B 106.4 . . ?
C9 C10 N2 114.4(7) . . ?
C9 C10 H10A 108.7 . . ?
N2 C10 H10A 108.7 . . ?
C9 C10 H10B 108.7 . . ?
N2 C10 H10B 108.7 . . ?
H10A C10 H10B 107.6 . . ?
N2 C11 C12 127.6(4) . . ?
N2 C11 H11 116.2 . . ?
C12 C11 H11 116.2 . . ?
C13 C12 C17 119.2(5) . . ?
C13 C12 C11 117.8(5) . . ?
C17 C12 C11 123.0(4) . . ?
C14 C13 C12 120.7(5) . . ?
C14 C13 H13 119.6 . . ?
C12 C13 H13 119.6 . . ?
C13 C14 C15 120.7(5) . . ?
C13 C14 H14 119.6 . . ?
C15 C14 H14 119.6 . . ?
C16 C15 C14 119.5(6) . . ?
C16 C15 H15 120.2 . . ?
C14 C15 H15 120.2 . . ?
O3 C16 C15 125.1(5) . . ?
O3 C16 C17 114.1(4) . . ?
C15 C16 C17 120.8(5) . . ?
O2 C17 C16 118.1(4) . . ?
O2 C17 C12 123.1(4) . . ?
C16 C17 C12 118.9(4) . . ?
O3 C18 C19 108.3(9) . . ?
O3 C18 H18A 110.0 . . ?
C19 C18 H18A 110.0 . . ?
O3 C18 H18B 110.0 . . ?
C19 C18 H18B 110.0 . . ?
H18A C18 H18B 108.4 . . ?
C18 C19 H19A 109.5 . . ?
C18 C19 H19B 109.5 . . ?
H19A C19 H19B 109.5 . . ?
C18 C19 H19C 109.5 . . ?
H19A C19 H19C 109.5 . . ?
H19B C19 H19C 109.5 . . ?
C21 C20 H20A 109.5 . . ?
C21 C20 H20B 109.5 . . ?
H20A C20 H20B 109.5 . . ?
C21 C20 H20C 109.5 . . ?
H20A C20 H20C 109.5 . . ?
H20B C20 H20C 109.5 . . ?
N6 C21 C20 176(2) . . ?
O2 Cu1 O1 80.78(13) . . ?
O2 Cu1 N1 163.72(17) . . ?
O1 Cu1 N1 93.93(15) . . ?
O2 Cu1 N2 93.18(16) . . ?
O1 Cu1 N2 165.08(17) . . ?
N1 Cu1 N2 95.39(18) . . ?
O2 Cu1 Dy1 42.90(9) . . ?
O1 Cu1 Dy1 44.92(9) . . ?
N1 Cu1 Dy1 124.39(13) . . ?
N2 Cu1 Dy1 134.26(13) . . ?
O2 Dy1 O13 135.83(13) . . ?
O2 Dy1 O1 64.34(11) . . ?
O13 Dy1 O1 152.03(13) . . ?
O2 Dy1 O6 80.50(12) . . ?
O13 Dy1 O6 121.83(13) . . ?
O1 Dy1 O6 74.91(12) . . ?
O2 Dy1 O12 74.89(13) . . ?
O13 Dy1 O12 67.14(15) . . ?
O1 Dy1 O12 112.38(13) . . ?
O6 Dy1 O12 146.92(15) . . ?
O2 Dy1 O9 126.58(11) . . ?
O13 Dy1 O9 77.28(14) . . ?
O1 Dy1 O9 74.77(12) . . ?
O6 Dy1 O9 120.99(13) . . ?
O12 Dy1 O9 91.62(15) . . ?
O2 Dy1 O7 148.67(13) . . ?
O13 Dy1 O7 75.41(14) . . ?
O1 Dy1 O7 87.78(11) . . ?
O6 Dy1 O7 78.51(13) . . ?
O12 Dy1 O7 132.33(14) . . ?
O9 Dy1 O7 51.02(12) . . ?
O2 Dy1 O4 115.77(12) . . ?
O13 Dy1 O4 70.42(14) . . ?
O1 Dy1 O4 123.30(13) . . ?
O6 Dy1 O4 51.55(13) . . ?
O12 Dy1 O4 122.38(16) . . ?
O9 Dy1 O4 114.97(12) . . ?
O7 Dy1 O4 66.73(12) . . ?
O2 Dy1 O3 62.80(11) . . ?
O13 Dy1 O3 83.40(13) . . ?
O1 Dy1 O3 123.69(11) . . ?
O6 Dy1 O3 78.73(14) . . ?
O12 Dy1 O3 70.54(16) . . ?
O9 Dy1 O3 157.75(14) . . ?
O7 Dy1 O3 133.73(12) . . ?
O4 Dy1 O3 67.52(12) . . ?
C7 N1 C8 117.3(5) . . ?
C7 N1 Cu1 123.0(3) . . ?
C8 N1 Cu1 119.6(4) . . ?
C11 N2 C10 117.9(5) . . ?
C11 N2 Cu1 124.8(4) . . ?
C10 N2 Cu1 117.2(4) . . ?
O5 N3 O4 123.9(5) . . ?
O5 N3 O6 120.3(6) . . ?
O4 N3 O6 115.8(4) . . ?
O8 N4 O9 123.4(5) . . ?
O8 N4 O7 121.3(5) . . ?
O9 N4 O7 115.4(4) . . ?
O10 N5 O11 125.0(6) . . ?
O10 N5 O12 116.0(5) . . ?
O11 N5 O12 119.0(6) . . ?
C1 O1 Cu1 123.5(3) . . ?
C1 O1 Dy1 134.1(3) . . ?
Cu1 O1 Dy1 99.99(13) . . ?
C17 O2 Cu1 127.9(3) . . ?
C17 O2 Dy1 127.1(3) . . ?
Cu1 O2 Dy1 102.70(13) . . ?
C16 O3 Dy1 116.6(3) . . ?
C18 O3 Dy1 121.3(5) . . ?
C18A O3 Dy1 127.5(14) . . ?
N3 O4 Dy1 93.9(3) . . ?
N3 O6 Dy1 98.4(3) . . ?
N4 O7 Dy1 96.1(3) . . ?
N4 O9 Dy1 97.5(3) . . ?
N5 O10 Dy1 93.1(4) . . ?
N5 O12 Dy1 102.9(4) . . ?
Dy1 O13 H13A 111.6 . . ?
Dy1 O13 H13B 110.8 . . ?
H13A O13 H13B 102.6 . . ?
C19A C18A O3 102(3) . . ?
C19A C18A H18C 111.3 . . ?
O3 C18A H18C 111.3 . . ?
C19A C18A H18D 111.3 . . ?
O3 C18A H18D 111.3 . . ?
H18C C18A H18D 109.2 . . ?
C18A C19A H19D 109.5 . . ?
C18A C19A H19E 109.5 . . ?
H19D C19A H19E 109.5 . . ?
C18A C19A H19F 109.5 . . ?
H19D C19A H19F 109.5 . . ?
H19E C19A H19F 109.5 . . ?

loop_
_geom_bond_atom_site_label_1
_geom_bond_atom_site_label_2
_geom_bond_distance
_geom_bond_site_symmetry_2
_geom_bond_publ_flag
C1 O1 1.335(5) . ?
C1 C2 1.394(7) . ?
C1 C6 1.410(7) . ?
C2 C3 1.368(8) . ?
C2 H2 0.9300 . ?
C3 C4 1.381(9) . ?
C3 H3 0.9300 . ?
C4 C5 1.373(9) . ?
C4 H4 0.9300 . ?
C5 C6 1.402(7) . ?
C5 H5 0.9300 . ?
C6 C7 1.441(7) . ?
C7 N1 1.278(7) . ?
C7 H7 0.9300 . ?
C8 C9 1.395(10) . ?
C8 N1 1.466(7) . ?
C8 H8A 0.9700 . ?
C8 H8B 0.9700 . ?
C9 C10 1.414(10) . ?
C9 H9A 0.9700 . ?
C9 H9B 0.9700 . ?
C10 N2 1.477(7) . ?
C10 H10A 0.9700 . ?
C10 H10B 0.9700 . ?
C11 N2 1.278(6) . ?
C11 C12 1.438(7) . ?
C11 H11 0.9300 . ?
C12 C13 1.407(7) . ?
C12 C17 1.412(6) . ?
C13 C14 1.357(9) . ?
C13 H13 0.9300 . ?
C14 C15 1.396(9) . ?
C14 H14 0.9300 . ?
C15 C16 1.386(7) . ?
C15 H15 0.9300 . ?
C16 O3 1.380(6) . ?
C16 C17 1.396(7) . ?
C17 O2 1.328(5) . ?
C18 O3 1.484(11) . ?
C18 C19 1.515(11) . ?
C18 H18A 0.9700 . ?
C18 H18B 0.9700 . ?
C19 H19A 0.9600 . ?
C19 H19B 0.9600 . ?
C19 H19C 0.9600 . ?
C20 C21 1.335(13) . ?
C20 H20A 0.9600 . ?
C20 H20B 0.9600 . ?
C20 H20C 0.9600 . ?
C21 N6 1.101(14) . ?
Cu1 O2 1.930(3) . ?
Cu1 O1 1.945(3) . ?
Cu1 N1 1.948(4) . ?
Cu1 N2 1.950(4) . ?
Cu1 Dy1 3.3326(6) . ?
Dy1 O2 2.326(3) . ?
Dy1 O13 2.388(4) . ?
Dy1 O1 2.390(3) . ?
Dy1 O6 2.414(4) . ?
Dy1 O12 2.467(5) . ?
Dy1 O9 2.469(4) . ?
Dy1 O7 2.479(4) . ?
Dy1 O4 2.520(4) . ?
Dy1 O3 2.616(4) . ?
N3 O5 1.212(6) . ?
N3 O4 1.256(6) . ?
N3 O6 1.279(6) . ?
N4 O8 1.210(5) . ?
N4 O9 1.246(5) . ?
N4 O7 1.275(5) . ?
N5 O10 1.208(7) . ?
N5 O11 1.219(6) . ?
N5 O12 1.264(7) . ?
O3 C18A 1.51(3) . ?
O13 H13A 0.8884 . ?
O13 H13B 0.8875 . ?
C18A C19A 1.505(19) . ?
C18A H18C 0.9700 . ?
C18A H18D 0.9700 . ?
C19A H19D 0.9600 . ?
C19A H19E 0.9600 . ?
C19A H19F 0.9600 . ?

loop_
_geom_torsion_atom_site_label_1
_geom_torsion_atom_site_label_2
_geom_torsion_atom_site_label_3
_geom_torsion_atom_site_label_4
_geom_torsion
_geom_torsion_site_symmetry_1
_geom_torsion_site_symmetry_2
_geom_torsion_site_symmetry_3
_geom_torsion_site_symmetry_4
_geom_torsion_publ_flag
O1 C1 C2 C3 178.2(5) . . . . ?
C6 C1 C2 C3 -1.9(8) . . . . ?
C1 C2 C3 C4 -0.8(10) . . . . ?
C2 C3 C4 C5 2.0(11) . . . . ?
C3 C4 C5 C6 -0.5(11) . . . . ?
C4 C5 C6 C1 -2.2(9) . . . . ?
C4 C5 C6 C7 178.3(6) . . . . ?
O1 C1 C6 C5 -176.8(5) . . . . ?
C2 C1 C6 C5 3.3(8) . . . . ?
O1 C1 C6 C7 2.7(8) . . . . ?
C2 C1 C6 C7 -177.3(5) . . . . ?
C5 C6 C7 N1 -166.6(6) . . . . ?
C1 C6 C7 N1 13.9(9) . . . . ?
N1 C8 C9 C10 7.8(17) . . . . ?
C8 C9 C10 N2 -55.5(15) . . . . ?
N2 C11 C12 C13 -178.0(6) . . . . ?
N2 C11 C12 C17 -0.3(9) . . . . ?
C17 C12 C13 C14 -1.8(9) . . . . ?
C11 C12 C13 C14 176.0(6) . . . . ?
C12 C13 C14 C15 -1.4(11) . . . . ?
C13 C14 C15 C16 2.0(11) . . . . ?
C14 C15 C16 O3 -178.7(6) . . . . ?
C14 C15 C16 C17 0.7(10) . . . . ?
O3 C16 C17 O2 -3.6(7) . . . . ?
C15 C16 C17 O2 176.9(5) . . . . ?
O3 C16 C17 C12 175.6(5) . . . . ?
C15 C16 C17 C12 -4.0(8) . . . . ?
C13 C12 C17 O2 -176.4(5) . . . . ?
C11 C12 C17 O2 5.9(8) . . . . ?
C13 C12 C17 C16 4.5(7) . . . . ?
C11 C12 C17 C16 -173.2(5) . . . . ?
C6 C7 N1 C8 -179.2(6) . . . . ?
C6 C7 N1 Cu1 -4.1(8) . . . . ?
C9 C8 N1 C7 -148.7(9) . . . . ?
C9 C8 N1 Cu1 36.1(11) . . . . ?
C12 C11 N2 C10 177.3(6) . . . . ?
C12 C11 N2 Cu1 -4.4(8) . . . . ?
C9 C10 N2 C11 -129.6(8) . . . . ?
C9 C10 N2 Cu1 52.0(10) . . . . ?
C2 C1 O1 Cu1 154.3(4) . . . . ?
C6 C1 O1 Cu1 -25.7(6) . . . . ?
C2 C1 O1 Dy1 -47.2(6) . . . . ?
C6 C1 O1 Dy1 132.9(4) . . . . ?
C16 C17 O2 Cu1 172.9(4) . . . . ?
C12 C17 O2 Cu1 -6.2(7) . . . . ?
C16 C17 O2 Dy1 13.3(6) . . . . ?
C12 C17 O2 Dy1 -165.8(3) . . . . ?
C15 C16 O3 Dy1 174.1(5) . . . . ?
C17 C16 O3 Dy1 -5.4(6) . . . . ?
C19 C18 O3 Dy1 117.3(7) . . . . ?
O5 N3 O4 Dy1 174.0(5) . . . . ?
O6 N3 O4 Dy1 -5.8(5) . . . . ?
O5 N3 O6 Dy1 -173.7(5) . . . . ?
O4 N3 O6 Dy1 6.1(5) . . . . ?
O8 N4 O7 Dy1 -179.7(4) . . . . ?
O9 N4 O7 Dy1 0.2(5) . . . . ?
O8 N4 O9 Dy1 179.7(5) . . . . ?
O7 N4 O9 Dy1 -0.2(5) . . . . ?
O11 N5 O10 Dy1 173.0(5) . . . . ?
O12 N5 O10 Dy1 -5.2(5) . . . . ?
O10 N5 O12 Dy1 5.9(5) . . . . ?
O11 N5 O12 Dy1 -172.5(4) . . . . ?
Dy1 O3 C18A C19A -107(2) . . . . ?
